data_1510089
loop_
_publ_author_name
'Wagner, M.'
'Bolte, M.'
'Schoedel, F.'
'Lerner, H.-W.'

_publ_section_title
;
 Chlor(trifluorphosphane)gold(I): [Au (P F3) Cl]
;
_journal_name_full 'Zeitschrift fuer Anorganische und Allgemeine Chemie'
_journal_page_first 652
_journal_page_last 654
_journal_paper_doi 10.1002/zaac.200500453
_journal_volume 632
_journal_year 2006
_chemical_formula_sum 'Au Cl F3 P'
_chemical_name_systematic 'Au (P F3) Cl'
_space_group_IT_number 62
_symmetry_space_group_name_Hall '-P 2ac 2n'
_symmetry_space_group_name_H-M 'P n m a'
_cell_angle_alpha 90
_cell_angle_beta 90
_cell_angle_gamma 90
_cell_formula_units_Z 4
_cell_length_a 18.366
_cell_length_b 5.411
_cell_length_c 4.6503
_cell_volume 462.139
_citation_journal_id_ASTM ZAACAB
_cod_data_source_file gold_131.cif
_cod_data_source_block Au1Cl1F3P1
_cod_original_cell_volume 462.1395
_cod_original_formula_sum 'Au1 Cl1 F3 P1'
_cod_database_code 1510089

loop_
_symmetry_equiv_pos_as_xyz
x,y,z
-x+1/2,-y,z+1/2
x+1/2,-y+1/2,-z+1/2
-x,y+1/2,-z
-x,-y,-z
x-1/2,y,-z-1/2
-x-1/2,y-1/2,z-1/2
x,-y-1/2,z

loop_
_atom_site_label
_atom_site_type_symbol
_atom_site_fract_x
_atom_site_fract_y
_atom_site_fract_z
_atom_site_occupancy
_atom_site_U_iso_or_equiv
Cl1 Cl-1 0.4201 0.25 0.1414 1 0.0
F2 F-1 0.6937 0.0337 0.369 1 0.0
P1 P+3 0.6474 0.25 0.4729 1 0.0
Au1 Au+1 0.53424 0.25 0.33632 1 0.0
F1 F-1 0.668 0.25 0.788 1 0.0
